data_4023855
loop_
_publ_author_name
'Vincent Terrasson'
'Jos\'e G. Planas'
'Damien Prim'
'Clara Vi\~nas'
'Francesc Teixidor'
'Mark E. Light'
'Michael B. Hursthouse'

_publ_section_title
;
 Cooperative Effect of Carborane and Pyridine in the Reaction of
 Carboranyl Alcohols with Thionyl Chloride:
 Halogenation versus Oxidation
;
_journal_name_full 'Journal of Organic Chemistry'
_journal_page_first 9140
_journal_page_last 9143
_journal_paper_doi 10.1021/jo801672f
_journal_volume 73
_journal_year 2008
_chemical_absolute_configuration ad
_chemical_compound_source 'Jose Giner Planas'
_chemical_formula_sum 'C10 H19 B10 Cl'
_chemical_formula_weight 282.80
_chemical_name_systematic
;
 ?
;
_space_group_IT_number 19
_symmetry_cell_setting orthorhombic
_symmetry_space_group_name_Hall 'P 2ac 2ab'
_symmetry_space_group_name_H-M 'P 21 21 21'
_atom_sites_solution_hydrogens geom
_atom_sites_solution_primary direct
_atom_sites_solution_secondary difmap
_audit_creation_method SHELXL-97
_cell_angle_alpha 90.00
_cell_angle_beta 90.00
_cell_angle_gamma 90.00
_cell_formula_units_Z 4
_cell_length_a 9.9573(2)
_cell_length_b 11.4293(2)
_cell_length_c 13.4628(3)
_cell_measurement_reflns_used 7759
_cell_measurement_temperature 120(2)
_cell_measurement_theta_max 27.48
_cell_measurement_theta_min 2.91
_cell_volume 1532.13(5)
_computing_cell_refinement 'DENZO (Otwinowski & Minor, 1997) & COLLECT (Hooft, R.W.W., 1998)'
_computing_data_collection 'COLLECT (Hooft, R.W.W., 1998)'
_computing_data_reduction 'DENZO (Otwinowski & Minor, 1997) & COLLECT (Hooft, R.W.W., 1998)'
_computing_molecular_graphics 'CAMERON (Watkin, et al., 1993)'
_computing_publication_material 'WINGX (Farrugia, 1998)'
_computing_structure_refinement 'SHELXL-97 (Sheldrick, 1997)'
_computing_structure_solution 'SHELXS-97 (Sheldrick, 1997)'
_diffrn_ambient_temperature 120(2)
_diffrn_detector_area_resol_mean 9.091
_diffrn_measured_fraction_theta_full 0.997
_diffrn_measured_fraction_theta_max 0.997
_diffrn_measurement_device_type 'Bruker-Nonius CCD camera on \k-goniostat'
_diffrn_measurement_method '\f & \w scans to fill the asymmetric unit'
_diffrn_radiation_monochromator graphite
_diffrn_radiation_source 'Bruker Nonius FR591 Rotating Anode'
_diffrn_radiation_type MoK\a
_diffrn_radiation_wavelength 0.71073
_diffrn_reflns_av_R_equivalents 0.0602
_diffrn_reflns_av_sigmaI/netI 0.0552
_diffrn_reflns_limit_h_max 12
_diffrn_reflns_limit_h_min -10
_diffrn_reflns_limit_k_max 14
_diffrn_reflns_limit_k_min -14
_diffrn_reflns_limit_l_max 17
_diffrn_reflns_limit_l_min -17
_diffrn_reflns_number 15731
_diffrn_reflns_theta_full 27.47
_diffrn_reflns_theta_max 27.47
_diffrn_reflns_theta_min 3.11
_diffrn_standards_number 0
_exptl_absorpt_coefficient_mu 0.227
_exptl_absorpt_correction_T_max 0.9559
_exptl_absorpt_correction_T_min 0.9187
_exptl_absorpt_correction_type multi-scan
_exptl_absorpt_process_details
;
SADABS V2.10 (Sheldrick, G.M., 2003)
;
_exptl_crystal_colour Colourless
_exptl_crystal_density_diffrn 1.226
_exptl_crystal_density_method 'not measured'
_exptl_crystal_description Fragment
_exptl_crystal_F_000 584
_exptl_crystal_size_max 0.33
_exptl_crystal_size_mid 0.3
_exptl_crystal_size_min 0.2
_refine_diff_density_max 0.368
_refine_diff_density_min -0.326
_refine_diff_density_rms 0.053
_refine_ls_abs_structure_details 'Flack H D (1983), Acta Cryst. A39, 876-881'
_refine_ls_abs_structure_Flack -0.05(7)
_refine_ls_extinction_method none
_refine_ls_goodness_of_fit_ref 1.049
_refine_ls_hydrogen_treatment constr
_refine_ls_matrix_type full
_refine_ls_number_parameters 191
_refine_ls_number_reflns 3480
_refine_ls_number_restraints 0
_refine_ls_restrained_S_all 1.049
_refine_ls_R_factor_all 0.0514
_refine_ls_R_factor_gt 0.0423
_refine_ls_shift/su_max 0.011
_refine_ls_shift/su_mean 0.002
_refine_ls_structure_factor_coef Fsqd
_refine_ls_weighting_details 'calc w=1/[\s^2^(Fo^2^)+(0.0574P)^2^+0.2925P] where P=(Fo^2^+2Fc^2^)/3'
_refine_ls_weighting_scheme calc
_refine_ls_wR_factor_gt 0.1043
_refine_ls_wR_factor_ref 0.1089
_reflns_number_gt 3075
_reflns_number_total 3480
_reflns_threshold_expression >2sigma(I)
_cod_data_source_file jo801672f_si_004.cif
_cod_data_source_block 2007acc1123
_cod_depositor_comments
;
The following automatic conversions were performed:
'_symmetry_cell_setting' value 'Orthorhombic' changed to 'orthorhombic'
according to '/home/saulius/struct/CIF-dictionaries/cif_core.dic'
dictionary named 'cif_core.dic' version 2.4.1 from 2010-06-29.

Automatic conversion script
Id: cif_fix_enum 1527 2010-12-29 10:47:43Z saulius 
;
_cod_database_code 4023855

loop_
_symmetry_equiv_pos_as_xyz
'x, y, z'
'-x+1/2, -y, z+1/2'
'-x, y+1/2, -z+1/2'
'x+1/2, -y+1/2, -z'

loop_
_atom_site_label
_atom_site_type_symbol
_atom_site_fract_x
_atom_site_fract_y
_atom_site_fract_z
_atom_site_U_iso_or_equiv
_atom_site_adp_type
_atom_site_occupancy
_atom_site_symmetry_multiplicity
_atom_site_calc_flag
_atom_site_refinement_flags
_atom_site_disorder_assembly
_atom_site_disorder_group
Cl1 Cl 0.93912(5) 0.97686(5) 0.35853(5) 0.03077(16) Uani 1 1 d . . .
C1 C 1.20989(18) 1.03071(16) 0.35237(13) 0.0142(4) Uani 1 1 d . . .
C2 C 1.2408(2) 1.13746(17) 0.27031(14) 0.0168(4) Uani 1 1 d . . .
C3 C 1.1592(2) 1.14075(18) 0.17564(14) 0.0197(4) Uani 1 1 d . . .
H3A H 1.0638 1.1313 0.1916 0.030 Uiso 1 1 calc R . .
H3B H 1.1879 1.0771 0.1317 0.030 Uiso 1 1 calc R . .
H3C H 1.1730 1.2160 0.1422 0.030 Uiso 1 1 calc R . .
C4 C 1.1061(2) 0.93652(17) 0.32244(15) 0.0186(4) Uani 1 1 d . . .
H4 H 1.1071 0.9313 0.2483 0.022 Uiso 1 1 calc R . .
C5 C 1.14001(19) 0.81581(16) 0.36218(15) 0.0177(4) Uani 1 1 d . . .
C6 C 1.2056(2) 0.73656(18) 0.30084(16) 0.0219(5) Uani 1 1 d . . .
H6 H 1.2263 0.7576 0.2343 0.026 Uiso 1 1 calc R . .
C7 C 1.2408(2) 0.62723(18) 0.33616(17) 0.0257(5) Uani 1 1 d . . .
H7 H 1.2852 0.5731 0.2938 0.031 Uiso 1 1 calc R . .
C8 C 1.2113(2) 0.59636(18) 0.43381(17) 0.0250(5) Uani 1 1 d . . .
H8 H 1.2365 0.5216 0.4584 0.030 Uiso 1 1 calc R . .
C9 C 1.1454(2) 0.67443(18) 0.49470(16) 0.0233(5) Uani 1 1 d . . .
H9 H 1.1244 0.6529 0.5611 0.028 Uiso 1 1 calc R . .
C10 C 1.1094(2) 0.78406(18) 0.45996(15) 0.0191(4) Uani 1 1 d . . .
H10 H 1.0642 0.8375 0.5024 0.023 Uiso 1 1 calc R . .
B3 B 1.1576(2) 1.1724(2) 0.37800(16) 0.0193(5) Uani 1 1 d . . .
H3 H 1.0502 1.2013 0.3812 0.023 Uiso 1 1 calc R . .
B4 B 1.2309(2) 1.0806(2) 0.47034(17) 0.0182(5) Uani 1 1 d . . .
H4A H 1.1708 1.0487 0.5352 0.022 Uiso 1 1 calc R . .
B5 B 1.3553(2) 0.99096(19) 0.41337(16) 0.0171(5) Uani 1 1 d . . .
H5 H 1.3778 0.9007 0.4411 0.021 Uiso 1 1 calc R . .
B6 B 1.3573(2) 1.0251(2) 0.28438(16) 0.0182(4) Uani 1 1 d . . .
H6A H 1.3795 0.9575 0.2265 0.022 Uiso 1 1 calc R . .
B7 B 1.2858(3) 1.2632(2) 0.32931(18) 0.0226(5) Uani 1 1 d . . .
H7A H 1.2631 1.3531 0.3008 0.027 Uiso 1 1 calc R . .
B8 B 1.2830(3) 1.2289(2) 0.45867(18) 0.0225(5) Uani 1 1 d . . .
H8A H 1.2590 1.2959 0.5168 0.027 Uiso 1 1 calc R . .
B9 B 1.4044(3) 1.1174(2) 0.47976(18) 0.0217(5) Uani 1 1 d . . .
H9A H 1.4603 1.1112 0.5518 0.026 Uiso 1 1 calc R . .
B10 B 1.4822(2) 1.0828(2) 0.36364(18) 0.0211(5) Uani 1 1 d . . .
H10A H 1.5895 1.0539 0.3586 0.025 Uiso 1 1 calc R . .
B11 B 1.4072(2) 1.1729(2) 0.27130(18) 0.0208(5) Uani 1 1 d . . .
H11 H 1.4641 1.2030 0.2042 0.025 Uiso 1 1 calc R . .
B12 B 1.4377(3) 1.2304(2) 0.39177(18) 0.0254(5) Uani 1 1 d . . .
H12 H 1.5159 1.2989 0.4054 0.030 Uiso 1 1 calc R . .

loop_
_atom_site_aniso_label
_atom_site_aniso_U_11
_atom_site_aniso_U_22
_atom_site_aniso_U_33
_atom_site_aniso_U_23
_atom_site_aniso_U_13
_atom_site_aniso_U_12
Cl1 0.0167(2) 0.0278(3) 0.0478(3) 0.0063(3) -0.0025(2) -0.0004(2)
C1 0.0158(9) 0.0126(8) 0.0142(8) 0.0013(8) -0.0003(8) 0.0005(7)
C2 0.0177(10) 0.0170(9) 0.0157(9) 0.0024(8) -0.0001(8) 0.0009(8)
C3 0.0211(11) 0.0223(10) 0.0158(9) 0.0029(8) -0.0032(8) 0.0034(8)
C4 0.0164(10) 0.0177(9) 0.0216(10) -0.0012(8) -0.0020(8) -0.0002(8)
C5 0.0177(9) 0.0150(9) 0.0204(9) -0.0006(8) -0.0025(8) -0.0048(7)
C6 0.0234(12) 0.0188(10) 0.0235(11) -0.0030(9) 0.0012(9) -0.0055(8)
C7 0.0238(12) 0.0189(10) 0.0344(12) -0.0054(9) 0.0029(9) -0.0020(8)
C8 0.0258(12) 0.0169(10) 0.0324(12) 0.0023(9) -0.0061(10) -0.0027(8)
C9 0.0266(12) 0.0199(10) 0.0234(11) 0.0024(9) -0.0035(9) -0.0059(9)
C10 0.0188(10) 0.0172(9) 0.0213(10) -0.0020(8) 0.0016(8) -0.0035(8)
B3 0.0231(12) 0.0171(10) 0.0177(11) -0.0004(9) -0.0010(9) 0.0006(9)
B4 0.0222(12) 0.0184(10) 0.0139(10) -0.0008(9) -0.0023(9) -0.0001(9)
B5 0.0174(11) 0.0181(11) 0.0157(10) 0.0027(9) -0.0034(8) -0.0016(9)
B6 0.0165(11) 0.0201(10) 0.0180(10) 0.0013(10) 0.0023(8) 0.0035(10)
B7 0.0286(13) 0.0152(10) 0.0241(12) 0.0011(9) -0.0043(9) -0.0027(9)
B8 0.0296(14) 0.0159(10) 0.0218(11) 0.0003(10) -0.0043(10) -0.0029(9)
B9 0.0266(14) 0.0171(10) 0.0215(11) 0.0024(10) -0.0051(10) -0.0032(9)
B10 0.0170(11) 0.0237(11) 0.0224(11) 0.0049(10) -0.0026(10) -0.0022(9)
B11 0.0163(12) 0.0230(11) 0.0232(12) 0.0052(10) -0.0020(9) -0.0016(9)
B12 0.0289(13) 0.0222(12) 0.0250(12) 0.0046(10) -0.0084(11) -0.0076(11)

loop_
_atom_type_symbol
_atom_type_description
_atom_type_scat_dispersion_real
_atom_type_scat_dispersion_imag
_atom_type_scat_source
C C 0.0033 0.0016 'International Tables Vol C Tables 4.2.6.8 and 6.1.1.4'
H H 0.0000 0.0000 'International Tables Vol C Tables 4.2.6.8 and 6.1.1.4'
B B 0.0013 0.0007 'International Tables Vol C Tables 4.2.6.8 and 6.1.1.4'
Cl Cl 0.1484 0.1585 'International Tables Vol C Tables 4.2.6.8 and 6.1.1.4'

loop_
_geom_angle_atom_site_label_1
_geom_angle_atom_site_label_2
_geom_angle_atom_site_label_3
_geom_angle
_geom_angle_site_symmetry_1
_geom_angle_site_symmetry_3
_geom_angle_publ_flag
C4 C1 C2 117.29(15) . . ?
C4 C1 B4 124.00(16) . . ?
C2 C1 B4 110.46(15) . . ?
C4 C1 B5 120.11(15) . . ?
C2 C1 B5 110.57(14) . . ?
B4 C1 B5 62.64(12) . . ?
C4 C1 B6 113.78(15) . . ?
C2 C1 B6 61.45(12) . . ?
B4 C1 B6 113.71(15) . . ?
B5 C1 B6 61.99(12) . . ?
C4 C1 B3 120.09(16) . . ?
C2 C1 B3 60.42(12) . . ?
B4 C1 B3 62.52(12) . . ?
B5 C1 B3 113.74(15) . . ?
B6 C1 B3 113.19(15) . . ?
C3 C2 C1 118.38(16) . . ?
C3 C2 B7 120.91(16) . . ?
C1 C2 B7 110.84(15) . . ?
C3 C2 B11 121.52(17) . . ?
C1 C2 B11 110.27(15) . . ?
B7 C2 B11 62.65(14) . . ?
C3 C2 B3 116.53(17) . . ?
C1 C2 B3 61.56(12) . . ?
B7 C2 B3 62.36(14) . . ?
B11 C2 B3 114.01(16) . . ?
C3 C2 B6 117.92(16) . . ?
C1 C2 B6 60.87(12) . . ?
B7 C2 B6 113.40(16) . . ?
B11 C2 B6 61.78(13) . . ?
B3 C2 B6 113.66(15) . . ?
C5 C4 C1 113.11(16) . . ?
C5 C4 Cl1 110.15(14) . . ?
C1 C4 Cl1 111.74(13) . . ?
C6 C5 C10 119.52(18) . . ?
C6 C5 C4 119.19(18) . . ?
C10 C5 C4 121.27(18) . . ?
C7 C6 C5 120.3(2) . . ?
C6 C7 C8 120.0(2) . . ?
C9 C8 C7 119.9(2) . . ?
C8 C9 C10 120.5(2) . . ?
C9 C10 C5 119.8(2) . . ?
C2 B3 C1 58.01(11) . . ?
C2 B3 B7 58.40(13) . . ?
C1 B3 B7 104.90(16) . . ?
C2 B3 B8 105.18(17) . . ?
C1 B3 B8 104.48(16) . . ?
B7 B3 B8 60.46(14) . . ?
C2 B3 B4 104.72(16) . . ?
C1 B3 B4 57.76(12) . . ?
B7 B3 B4 107.96(17) . . ?
B8 B3 B4 60.02(13) . . ?
C1 B4 B8 105.82(15) . . ?
C1 B4 B9 105.35(16) . . ?
B8 B4 B9 59.92(13) . . ?
C1 B4 B5 59.37(12) . . ?
B8 B4 B5 107.88(17) . . ?
B9 B4 B5 59.50(13) . . ?
C1 B4 B3 59.72(12) . . ?
B8 B4 B3 59.79(13) . . ?
B9 B4 B3 107.87(17) . . ?
B5 B4 B3 108.84(16) . . ?
C1 B5 B9 104.91(15) . . ?
C1 B5 B10 105.21(15) . . ?
B9 B5 B10 60.66(13) . . ?
C1 B5 B6 59.15(11) . . ?
B9 B5 B6 108.11(16) . . ?
B10 B5 B6 59.62(13) . . ?
C1 B5 B4 57.99(12) . . ?
B9 B5 B4 60.30(13) . . ?
B10 B5 B4 108.52(15) . . ?
B6 B5 B4 107.57(15) . . ?
C1 B6 C2 57.68(11) . . ?
C1 B6 B10 105.29(15) . . ?
C2 B6 B10 105.02(16) . . ?
C1 B6 B11 104.81(16) . . ?
C2 B6 B11 58.14(13) . . ?
B10 B6 B11 60.37(13) . . ?
C1 B6 B5 58.85(12) . . ?
C2 B6 B5 105.10(15) . . ?
B10 B6 B5 60.03(12) . . ?
B11 B6 B5 108.02(16) . . ?
C2 B7 B11 58.78(13) . . ?
C2 B7 B3 59.24(12) . . ?
B11 B7 B3 108.30(16) . . ?
C2 B7 B12 105.50(17) . . ?
B11 B7 B12 60.18(14) . . ?
B3 B7 B12 108.40(17) . . ?
C2 B7 B8 105.43(16) . . ?
B11 B7 B8 108.22(17) . . ?
B3 B7 B8 59.94(14) . . ?
B12 B7 B8 60.23(14) . . ?
B3 B8 B4 60.19(13) . . ?
B3 B8 B9 108.33(16) . . ?
B4 B8 B9 60.10(13) . . ?
B3 B8 B12 107.54(16) . . ?
B4 B8 B12 107.75(17) . . ?
B9 B8 B12 60.05(14) . . ?
B3 B8 B7 59.60(13) . . ?
B4 B8 B7 107.43(16) . . ?
B9 B8 B7 107.59(18) . . ?
B12 B8 B7 59.48(14) . . ?
B5 B9 B8 108.49(16) . . ?
B5 B9 B4 60.20(13) . . ?
B8 B9 B4 59.98(13) . . ?
B5 B9 B12 107.90(16) . . ?
B8 B9 B12 60.12(14) . . ?
B4 B9 B12 107.70(17) . . ?
B5 B9 B10 59.83(13) . . ?
B8 B9 B10 108.25(16) . . ?
B4 B9 B10 107.79(16) . . ?
B12 B9 B10 59.93(14) . . ?
B6 B10 B5 60.35(12) . . ?
B6 B10 B11 59.89(13) . . ?
B5 B10 B11 107.90(16) . . ?
B6 B10 B12 107.83(16) . . ?
B5 B10 B12 107.60(17) . . ?
B11 B10 B12 59.81(13) . . ?
B6 B10 B9 107.77(16) . . ?
B5 B10 B9 59.50(13) . . ?
B11 B10 B9 107.53(16) . . ?
B12 B10 B9 59.88(13) . . ?
C2 B11 B6 60.08(12) . . ?
C2 B11 B7 58.57(13) . . ?
B6 B11 B7 108.69(16) . . ?
C2 B11 B12 105.12(17) . . ?
B6 B11 B12 108.08(16) . . ?
B7 B11 B12 59.89(14) . . ?
C2 B11 B10 106.02(16) . . ?
B6 B11 B10 59.74(13) . . ?
B7 B11 B10 108.40(17) . . ?
B12 B11 B10 60.27(13) . . ?
B7 B12 B11 59.93(14) . . ?
B7 B12 B10 108.16(17) . . ?
B11 B12 B10 59.93(13) . . ?
B7 B12 B9 108.06(18) . . ?
B11 B12 B9 107.88(16) . . ?
B10 B12 B9 60.19(13) . . ?
B7 B12 B8 60.29(15) . . ?
B11 B12 B8 108.07(17) . . ?
B10 B12 B8 108.23(16) . . ?
B9 B12 B8 59.83(14) . . ?

loop_
_geom_bond_atom_site_label_1
_geom_bond_atom_site_label_2
_geom_bond_distance
_geom_bond_site_symmetry_2
_geom_bond_publ_flag
Cl1 C4 1.793(2) . ?
C1 C4 1.546(3) . ?
C1 C2 1.675(3) . ?
C1 B4 1.700(3) . ?
C1 B5 1.725(3) . ?
C1 B6 1.731(3) . ?
C1 B3 1.736(3) . ?
C2 C3 1.512(3) . ?
C2 B7 1.702(3) . ?
C2 B11 1.706(3) . ?
C2 B3 1.717(3) . ?
C2 B6 1.741(3) . ?
C4 C5 1.518(3) . ?
C5 C6 1.389(3) . ?
C5 C10 1.399(3) . ?
C6 C7 1.382(3) . ?
C7 C8 1.393(3) . ?
C8 C9 1.378(3) . ?
C9 C10 1.385(3) . ?
B3 B7 1.770(3) . ?
B3 B8 1.776(3) . ?
B3 B4 1.783(3) . ?
B4 B8 1.780(3) . ?
B4 B9 1.783(3) . ?
B4 B5 1.781(3) . ?
B5 B9 1.768(3) . ?
B5 B10 1.774(3) . ?
B5 B6 1.780(3) . ?
B6 B10 1.767(3) . ?
B6 B11 1.769(3) . ?
B7 B11 1.772(4) . ?
B7 B12 1.771(4) . ?
B7 B8 1.785(4) . ?
B8 B9 1.779(3) . ?
B8 B12 1.784(4) . ?
B9 B12 1.783(3) . ?
B9 B10 1.789(3) . ?
B10 B11 1.778(3) . ?
B10 B12 1.784(3) . ?
B11 B12 1.776(3) . ?
